data_7033944
loop_
_publ_author_name
'Sterenberg, Brian T.'
'Wrigley, Christian T.'
'Puddephatt, Richard J.'

_publ_section_title
;
 Binuclear platinum-iridium complexes: synthesis, reactivity and
 luminescence.
;
_journal_issue 12
_journal_name_full 'Dalton transactions (Cambridge, England : 2003)'
_journal_page_first 5555
_journal_page_last 5568
_journal_paper_doi 10.1039/c4dt03966a
_journal_volume 44
_journal_year 2015
_chemical_formula_sum 'C58 H52 Cl4 F6 Ir O4 P5 Pt'
_chemical_formula_weight 1610.93
_space_group_crystal_system orthorhombic
_space_group_IT_number 33
_space_group_name_Hall 'P 2c -2n'
_space_group_name_H-M_alt 'P n a 21'
_symmetry_space_group_name_Hall 'P 2c -2n'
_symmetry_space_group_name_H-M 'P n a 21'
_atom_sites_solution_hydrogens geom
_audit_creation_method SHELXL-2014/7
_audit_update_record
;
2014-12-20 deposited with the CCDC.
2015-02-09 downloaded from the CCDC.
;
_cell_angle_alpha 90
_cell_angle_beta 90
_cell_angle_gamma 90
_cell_formula_units_Z 4
_cell_length_a 12.06870(10)
_cell_length_b 33.9511(5)
_cell_length_c 14.9766(2)
_cell_measurement_temperature 200(2)
_cell_volume 6136.60(13)
_computing_cell_refinement 'Nonius DENZO'
_computing_data_collection 'Nonius COLLECT'
_computing_data_reduction 'Nonius DENZO'
_computing_structure_refinement 'SHELXL-2014/7 (Sheldrick, 2014)'
_computing_structure_solution 'SHELXS-97 (Sheldrick, 1990)'
_diffrn_ambient_temperature 200(2)
_diffrn_measured_fraction_theta_full 0.998
_diffrn_measured_fraction_theta_max 0.999
_diffrn_measurement_device_type 'Nonius Kappa-CCD'
_diffrn_measurement_method 'phi/omega scans'
_diffrn_radiation_monochromator graphite
_diffrn_radiation_source 'fine-focus sealed tube'
_diffrn_radiation_type MoK\a
_diffrn_radiation_wavelength 0.71073
_diffrn_reflns_av_R_equivalents 0.0920
_diffrn_reflns_av_unetI/netI 0.0761
_diffrn_reflns_Laue_measured_fraction_full 0.998
_diffrn_reflns_Laue_measured_fraction_max 0.999
_diffrn_reflns_limit_h_max 15
_diffrn_reflns_limit_h_min -15
_diffrn_reflns_limit_k_max 43
_diffrn_reflns_limit_k_min -44
_diffrn_reflns_limit_l_max 19
_diffrn_reflns_limit_l_min -19
_diffrn_reflns_number 13607
_diffrn_reflns_point_group_measured_fraction_full 0.999
_diffrn_reflns_point_group_measured_fraction_max 0.999
_diffrn_reflns_theta_full 25.242
_diffrn_reflns_theta_max 27.473
_diffrn_reflns_theta_min 2.720
_exptl_absorpt_coefficient_mu 4.811
_exptl_absorpt_correction_T_max 0.4780
_exptl_absorpt_correction_T_min 0.2916
_exptl_absorpt_correction_type integration
_exptl_crystal_colour 'dark red'
_exptl_crystal_density_diffrn 1.744
_exptl_crystal_density_method 'not measured'
_exptl_crystal_description block
_exptl_crystal_F_000 3136
_exptl_crystal_size_max 0.340
_exptl_crystal_size_mid 0.260
_exptl_crystal_size_min 0.180
_refine_diff_density_max 0.933
_refine_diff_density_min -0.888
_refine_diff_density_rms 0.114
_refine_ls_abs_structure_details
;
 Refined as an inversion twin.
;
_refine_ls_abs_structure_Flack 0.485(17)
_refine_ls_extinction_method none
_refine_ls_goodness_of_fit_ref 0.929
_refine_ls_hydrogen_treatment constr
_refine_ls_matrix_type full
_refine_ls_number_parameters 611
_refine_ls_number_reflns 13607
_refine_ls_number_restraints 45
_refine_ls_restrained_S_all 0.938
_refine_ls_R_factor_all 0.0815
_refine_ls_R_factor_gt 0.0400
_refine_ls_shift/su_max 0.005
_refine_ls_shift/su_mean 0.000
_refine_ls_structure_factor_coef Fsqd
_refine_ls_weighting_details 'w=1/[\s^2^(Fo^2^)+(0.0466P)^2^] where P=(Fo^2^+2Fc^2^)/3'
_refine_ls_weighting_scheme calc
_refine_ls_wR_factor_gt 0.0831
_refine_ls_wR_factor_ref 0.0913
_reflns_Friedel_coverage 0.927
_reflns_Friedel_fraction_full 0.999
_reflns_Friedel_fraction_max 0.999
_reflns_number_gt 8472
_reflns_number_total 13607
_reflns_threshold_expression 'I > 2\s(I)'
_cod_data_source_file c4dt03966a1.cif
_cod_data_source_block shelx
_cod_depositor_comments 'Adding full bibliography for 7033943--7033944.cif.'
_cod_database_code 7033944
_shelx_shelxl_version_number 2014/7
_shelx_space_group_comment
;
The symmetry employed for this shelxl refinement is uniquely defined
by the following loop, which should always be used as a source of
symmetry information in preference to the above space-group names.
They are only intended as comments.
;
_shelx_estimated_absorpt_t_min 0.292
_shelx_estimated_absorpt_t_max 0.478

loop_
_space_group_symop_operation_xyz
'x, y, z'
'-x, -y, z+1/2'
'x+1/2, -y+1/2, z'
'-x+1/2, y+1/2, z+1/2'

loop_
_atom_site_label
_atom_site_type_symbol
_atom_site_fract_x
_atom_site_fract_y
_atom_site_fract_z
_atom_site_U_iso_or_equiv
_atom_site_adp_type
_atom_site_occupancy
_atom_site_site_symmetry_order
_atom_site_calc_flag
_atom_site_refinement_flags_posn
_atom_site_refinement_flags_adp
_atom_site_refinement_flags_occupancy
_atom_site_disorder_assembly
_atom_site_disorder_group
Pt Pt 1.31149(2) 0.40149(2) 0.74800(18) 0.03453(10) Uani 1 1 d . . . . .
Ir Ir 1.11023(2) 0.34940(2) 0.74798(17) 0.03443(10) Uani 1 1 d . . . . .
P1 P 1.1197(7) 0.3482(2) 0.9023(4) 0.033(2) Uani 1 1 d . . . . .
P2 P 1.3380(8) 0.3965(2) 0.9031(4) 0.0306(19) Uani 1 1 d . . . . .
P3 P 1.1221(6) 0.3475(2) 0.5962(5) 0.037(3) Uani 1 1 d . . . . .
P4 P 1.3395(8) 0.3952(2) 0.5973(5) 0.040(2) Uani 1 1 d . . . . .
C2 C 0.9696(8) 0.3736(3) 0.741(2) 0.045(4) Uani 1 1 d . . . . .
O2 O 0.8842(5) 0.3864(3) 0.7467(19) 0.089(3) Uani 1 1 d . . . . .
C1 C 1.2450(7) 0.4538(3) 0.751(2) 0.043(3) Uani 1 1 d . . . . .
O1 O 1.1969(5) 0.48121(18) 0.749(2) 0.066(2) Uani 1 1 d . . . . .
C7 C 1.263(2) 0.3551(6) 0.9432(14) 0.030(6) Uani 1 1 d . . . . .
H7B H 1.2600 0.3568 1.0091 0.036 Uiso 1 1 calc R U . . .
H7A H 1.3055 0.3311 0.9280 0.036 Uiso 1 1 calc R U . . .
C8 C 1.261(2) 0.3532(7) 0.5466(18) 0.050(8) Uani 1 1 d . . . . .
H8A H 1.2532 0.3577 0.4816 0.060 Uiso 1 1 calc R U . . .
H8B H 1.3033 0.3285 0.5552 0.060 Uiso 1 1 calc R U . . .
C3 C 1.3556(7) 0.3426(2) 0.746(2) 0.039(3) Uani 1 1 d . . . . .
H1A H 1.4292 0.3327 0.7466 0.047 Uiso 1 1 calc R U . . .
C4 C 1.2632(7) 0.3208(2) 0.743(3) 0.040(3) Uani 1 1 d . . . . .
C10 C 1.0823(12) 0.3001(3) 0.9478(10) 0.051(7) Uani 1 1 d G . . . .
C11 C 1.1195(11) 0.2861(4) 1.0296(9) 0.063(7) Uani 1 1 d G . . . .
H11 H 1.1691 0.3014 1.0645 0.076 Uiso 1 1 calc R U . . .
C12 C 1.0842(13) 0.2495(4) 1.0605(9) 0.095(11) Uani 1 1 d G . . . .
H12 H 1.1097 0.2400 1.1164 0.114 Uiso 1 1 calc R U . . .
C13 C 1.0117(15) 0.2271(3) 1.0095(11) 0.168(14) Uani 1 1 d G . . . .
H13 H 0.9876 0.2021 1.0306 0.201 Uiso 1 1 calc R U . . .
C14 C 0.9744(13) 0.2411(4) 0.9277(10) 0.144(11) Uani 1 1 d G . . . .
H14 H 0.9248 0.2257 0.8928 0.172 Uiso 1 1 calc R U . . .
C15 C 1.0097(12) 0.2776(4) 0.8968(9) 0.097(8) Uani 1 1 d G . . . .
H15 H 0.9842 0.2872 0.8408 0.116 Uiso 1 1 calc R U . . .
C20 C 1.0428(13) 0.3858(4) 0.9632(8) 0.044(8) Uani 1 1 d G . . . .
C21 C 1.0042(13) 0.3793(4) 1.0493(9) 0.064(8) Uani 1 1 d G . . . .
H21 H 1.0170 0.3547 1.0776 0.076 Uiso 1 1 calc R U . . .
C22 C 0.9468(14) 0.4088(6) 1.0941(9) 0.077(10) Uani 1 1 d G . . . .
H22 H 0.9204 0.4043 1.1530 0.092 Uiso 1 1 calc R U . . .
C23 C 0.9281(14) 0.4448(5) 1.0527(13) 0.088(11) Uani 1 1 d G . . . .
H23 H 0.8888 0.4650 1.0833 0.106 Uiso 1 1 calc R U . . .
C24 C 0.9667(14) 0.4513(4) 0.9665(13) 0.062(8) Uani 1 1 d G . . . .
H24 H 0.9539 0.4760 0.9382 0.075 Uiso 1 1 calc R U . . .
C25 C 1.0241(14) 0.4218(4) 0.9218(8) 0.043(7) Uani 1 1 d G . . . .
H25 H 1.0505 0.4263 0.8629 0.052 Uiso 1 1 calc R U . . .
C30 C 1.4796(13) 0.3867(7) 0.9410(14) 0.051(14) Uiso 0.6 1 d G . P A 1
C31 C 1.4979(15) 0.3811(6) 1.0318(13) 0.038(7) Uiso 0.6 1 d G . P A 1
H31 H 1.4380 0.3831 1.0727 0.046 Uiso 0.6 1 calc R U P A 1
C32 C 1.6038(17) 0.3725(7) 1.0627(10) 0.084(12) Uiso 0.6 1 d G . P A 1
H32 H 1.6163 0.3687 1.1247 0.101 Uiso 0.6 1 calc R U P A 1
C33 C 1.6915(13) 0.3696(7) 1.0028(14) 0.067(11) Uiso 0.6 1 d G . P A 1
H33 H 1.7638 0.3638 1.0239 0.081 Uiso 0.6 1 calc R U P A 1
C34 C 1.6732(14) 0.3752(6) 0.9121(12) 0.037(6) Uiso 0.6 1 d G . P A 1
H34 H 1.7331 0.3732 0.8712 0.045 Uiso 0.6 1 calc R U P A 1
C35 C 1.5673(16) 0.3838(6) 0.8812(10) 0.036(7) Uiso 0.6 1 d G . P A 1
H35 H 1.5548 0.3877 0.8192 0.044 Uiso 0.6 1 calc R U P A 1
C30A C 1.4867(12) 0.3860(6) 0.9152(15) 0.025(10) Uiso 0.4 1 d G . P A 2
C31A C 1.5192(16) 0.3598(6) 0.9816(15) 0.047(9) Uiso 0.4 1 d G . P A 2
H31A H 1.4651 0.3476 1.0183 0.057 Uiso 0.4 1 calc R U P A 2
C32A C 1.6310(17) 0.3516(6) 0.9943(14) 0.061(9) Uiso 0.4 1 d G . P A 2
H32A H 1.6532 0.3337 1.0396 0.073 Uiso 0.4 1 calc R U P A 2
C33A C 1.7102(13) 0.3696(6) 0.9406(16) 0.037(8) Uiso 0.4 1 d G . P A 2
H33A H 1.7865 0.3639 0.9493 0.044 Uiso 0.4 1 calc R U P A 2
C34A C 1.6777(15) 0.3958(6) 0.8743(14) 0.041(9) Uiso 0.4 1 d G . P A 2
H34A H 1.7318 0.4080 0.8376 0.049 Uiso 0.4 1 calc R U P A 2
C35A C 1.5660(16) 0.4040(6) 0.8616(12) 0.022(6) Uiso 0.4 1 d G . P A 2
H35A H 1.5438 0.4219 0.8162 0.027 Uiso 0.4 1 calc R U P A 2
C40 C 1.3083(12) 0.4378(3) 0.9692(8) 0.027(5) Uani 1 1 d G . . . .
C41 C 1.2539(12) 0.4345(4) 1.0506(9) 0.047(6) Uani 1 1 d G . . . .
H41 H 1.2243 0.4098 1.0688 0.056 Uiso 1 1 calc R U . . .
C42 C 1.2427(13) 0.4672(5) 1.1055(7) 0.082(9) Uani 1 1 d G . . . .
H42 H 1.2055 0.4650 1.1612 0.099 Uiso 1 1 calc R U . . .
C43 C 1.2860(14) 0.5033(4) 1.0790(9) 0.068(9) Uani 1 1 d G . . . .
H43 H 1.2783 0.5257 1.1165 0.082 Uiso 1 1 calc R U . . .
C44 C 1.3404(14) 0.5066(3) 0.9976(11) 0.050(7) Uani 1 1 d G . . . .
H44 H 1.3700 0.5313 0.9794 0.060 Uiso 1 1 calc R U . . .
C45 C 1.3516(12) 0.4739(3) 0.9427(8) 0.050(8) Uani 1 1 d G . . . .
H45 H 1.3888 0.4761 0.8870 0.060 Uiso 1 1 calc R U . . .
C50 C 1.0715(10) 0.3027(4) 0.5449(10) 0.054(8) Uani 1 1 d G . . . .
C51 C 1.1274(10) 0.2823(5) 0.4782(10) 0.051(6) Uani 1 1 d G . . . .
H51 H 1.2004 0.2898 0.4619 0.061 Uiso 1 1 calc R U . . .
C52 C 1.0764(14) 0.2508(5) 0.4353(10) 0.103(13) Uani 1 1 d G . . . .
H52 H 1.1146 0.2369 0.3897 0.123 Uiso 1 1 calc R U . . .
C53 C 0.9695(14) 0.2397(4) 0.4591(11) 0.146(11) Uani 1 1 d G . . . .
H53 H 0.9347 0.2182 0.4298 0.175 Uiso 1 1 calc R U . . .
C54 C 0.9137(9) 0.2601(4) 0.5259(10) 0.094(6) Uani 1 1 d G . . . .
H54 H 0.8406 0.2525 0.5421 0.113 Uiso 1 1 calc R U . . .
C55 C 0.9646(10) 0.2916(4) 0.5687(9) 0.077(6) Uani 1 1 d G . . . .
H55 H 0.9264 0.3055 0.6143 0.092 Uiso 1 1 calc R U . . .
C60 C 1.0404(12) 0.3840(4) 0.5348(11) 0.037(7) Uani 1 1 d G . . . .
C65 C 1.0186(14) 0.4205(5) 0.5730(9) 0.061(9) Uani 1 1 d G . . . .
H66 H 1.0406 0.4257 0.6327 0.073 Uiso 1 1 calc R U . . .
C64 C 0.9647(15) 0.4494(4) 0.5237(14) 0.074(10) Uani 1 1 d G . . . .
H65 H 0.9498 0.4743 0.5498 0.089 Uiso 1 1 calc R U . . .
C63 C 0.9325(14) 0.4418(5) 0.4363(14) 0.071(9) Uani 1 1 d G . . . .
H64 H 0.8956 0.4616 0.4026 0.085 Uiso 1 1 calc R U . . .
C62 C 0.9542(13) 0.4053(6) 0.3981(9) 0.075(9) Uani 1 1 d G . . . .
H62 H 0.9322 0.4001 0.3384 0.090 Uiso 1 1 calc R U . . .
C61 C 1.0082(12) 0.3764(4) 0.4474(11) 0.054(8) Uani 1 1 d G . . . .
H61 H 1.0230 0.3514 0.4213 0.065 Uiso 1 1 calc R U . . .
C70 C 1.4819(13) 0.3828(6) 0.5673(14) 0.044(16) Uiso 0.6 1 d G . P B 1
C71 C 1.5100(13) 0.3670(5) 0.4847(12) 0.051(6) Uiso 0.6 1 d G . P B 1
H71 H 1.4535 0.3603 0.4432 0.062 Uiso 0.6 1 calc R U P B 1
C72 C 1.6206(15) 0.3610(5) 0.4628(11) 0.064(7) Uiso 0.6 1 d G . P B 1
H72 H 1.6398 0.3502 0.4064 0.077 Uiso 0.6 1 calc R U P B 1
C73 C 1.7032(12) 0.3709(6) 0.5235(14) 0.061(10) Uiso 0.6 1 d G . P B 1
H73 H 1.7789 0.3668 0.5085 0.073 Uiso 0.6 1 calc R U P B 1
C74 C 1.6752(16) 0.3867(6) 0.6061(13) 0.046(7) Uiso 0.6 1 d G . P B 1
H74 H 1.7317 0.3934 0.6475 0.055 Uiso 0.6 1 calc R U P B 1
C75 C 1.5645(18) 0.3927(6) 0.6279(11) 0.049(8) Uiso 0.6 1 d G . P B 1
H75 H 1.5454 0.4035 0.6844 0.058 Uiso 0.6 1 calc R U P B 1
C70A C 1.4792(15) 0.3849(8) 0.5561(17) 0.021(18) Uiso 0.4 1 d G . P B 2
C71A C 1.5101(18) 0.3873(8) 0.4669(15) 0.033(10) Uiso 0.4 1 d G . P B 2
H71A H 1.4577 0.3954 0.4233 0.040 Uiso 0.4 1 calc R U P B 2
C72A C 1.618(2) 0.3780(8) 0.4415(13) 0.041(10) Uiso 0.4 1 d G . P B 2
H72A H 1.6388 0.3796 0.3805 0.049 Uiso 0.4 1 calc R U P B 2
C73A C 1.6944(16) 0.3662(8) 0.5053(18) 0.034(13) Uiso 0.4 1 d G . P B 2
H73A H 1.7680 0.3598 0.4880 0.041 Uiso 0.4 1 calc R U P B 2
C74A C 1.6635(17) 0.3637(7) 0.5946(16) 0.047(9) Uiso 0.4 1 d G . P B 2
H74A H 1.7160 0.3556 0.6382 0.057 Uiso 0.4 1 calc R U P B 2
C75A C 1.5559(19) 0.3731(7) 0.6200(13) 0.037(8) Uiso 0.4 1 d G . P B 2
H75A H 1.5348 0.3714 0.6810 0.045 Uiso 0.4 1 calc R U P B 2
C80 C 1.3133(14) 0.4396(4) 0.5233(9) 0.061(8) Uani 1 1 d G . . . .
C81 C 1.2592(15) 0.4378(4) 0.4414(11) 0.066(8) Uani 1 1 d G . . . .
H81 H 1.2301 0.4134 0.4207 0.079 Uiso 1 1 calc R U . . .
C82 C 1.2477(14) 0.4716(6) 0.3899(9) 0.073(8) Uani 1 1 d G . . . .
H82 H 1.2108 0.4703 0.3340 0.088 Uiso 1 1 calc R U . . .
C83 C 1.2903(15) 0.5072(4) 0.4202(13) 0.082(10) Uani 1 1 d G . . . .
H83 H 1.2824 0.5303 0.3850 0.098 Uiso 1 1 calc R U . . .
C84 C 1.3444(15) 0.5090(4) 0.5020(14) 0.089(11) Uani 1 1 d G . . . .
H84 H 1.3735 0.5333 0.5228 0.107 Uiso 1 1 calc R U . . .
C85 C 1.3559(13) 0.4752(5) 0.5536(9) 0.054(8) Uani 1 1 d G . . . .
H85 H 1.3928 0.4764 0.6095 0.064 Uiso 1 1 calc R U . . .
C29 C 0.8483(16) 0.3251(6) 1.1979(14) 0.041(6) Uiso 0.5 1 d D . P C 1
H21A H 0.9242 0.3362 1.1990 0.050 Uiso 0.5 1 calc R U P C 1
H21B H 0.7974 0.3466 1.1803 0.050 Uiso 0.5 1 calc R U P C 1
Cl23 Cl 0.8431(7) 0.2889(3) 1.1170(7) 0.098(3) Uani 0.5 1 d D . P C 1
Cl24 Cl 0.816(3) 0.3109(9) 1.3001(12) 0.308(17) Uani 0.5 1 d D . P C 1
C28 C 0.8745(15) 0.2841(6) 1.235(3) 0.054(7) Uiso 0.5 1 d . . P D 2
H20A H 0.8771 0.2639 1.2830 0.065 Uiso 0.5 1 calc R U P D 2
H20B H 0.8762 0.2704 1.1770 0.065 Uiso 0.5 1 calc R U P D 2
Cl21 Cl 0.9710(7) 0.3104(3) 1.2430(17) 0.134(4) Uani 0.5 1 d D . P D 2
Cl22 Cl 0.7332(11) 0.3156(3) 1.2460(15) 0.160(6) Uani 0.5 1 d D . P D 2
Cl31 Cl 0.4931(14) 0.4686(4) 0.2688(17) 0.114(7) Uani 0.5 1 d . . P E 1
Cl32 Cl 0.6807(12) 0.4255(6) 0.2916(16) 0.128(8) Uani 0.5 1 d . . P E 1
C39 C 0.543(9) 0.426(3) 0.202(9) 0.35(8) Uiso 0.5 1 d . . P F 2
H39B H 0.5134 0.4055 0.2424 0.417 Uiso 0.5 1 calc R U P F 2
H39A H 0.5245 0.4192 0.1391 0.417 Uiso 0.5 1 calc R U P F 2
Cl33 Cl 0.4840(15) 0.4856(7) 0.2380(15) 0.220(13) Uani 0.5 1 d . . P F 2
Cl34 Cl 0.656(2) 0.4324(7) 0.2140(15) 0.184(11) Uani 0.5 1 d . . P F 2
P10 P 0.2976(3) 0.33808(8) 1.2476(6) 0.0629(8) Uani 1 1 d D . . . .
F13 F 0.3946(13) 0.3175(6) 1.2014(13) 0.116(8) Uiso 0.5 1 d D . P G 1
F11 F 0.2443(17) 0.3541(6) 1.1663(13) 0.107(10) Uiso 0.5 1 d D . P G 1
F14 F 0.1972(14) 0.3541(5) 1.3120(11) 0.055(4) Uiso 0.5 1 d D . P G 1
F12 F 0.2235(11) 0.2982(3) 1.2344(15) 0.086(5) Uiso 0.5 1 d D . P G 1
F15 F 0.3650(13) 0.3757(5) 1.2727(13) 0.090(6) Uiso 0.5 1 d D . P G 1
F16 F 0.3394(15) 0.3184(6) 1.3392(10) 0.083(6) Uiso 0.5 1 d D . P G 1
F1 F 0.1807(13) 0.3437(6) 1.2103(15) 0.152(13) Uiso 0.5 1 d D . P G 2
F6 F 0.259(2) 0.3480(7) 1.3441(12) 0.168(17) Uiso 0.5 1 d D . P G 2
F3 F 0.2833(12) 0.2949(3) 1.2707(11) 0.075(5) Uiso 0.5 1 d D . P G 2
F5 F 0.3479(17) 0.3331(6) 1.1524(10) 0.109(9) Uiso 0.5 1 d D . P G 2
F2 F 0.4219(12) 0.3359(6) 1.2843(13) 0.138(9) Uiso 0.5 1 d D . P G 2
F4 F 0.3157(13) 0.3845(3) 1.2298(14) 0.089(6) Uiso 0.5 1 d D . P G 2
C5 C 1.2769(16) 0.2775(5) 0.742(3) 0.034(7) Uiso 0.7 1 d . . P H 1
O3 O 1.3549(11) 0.2570(4) 0.7605(19) 0.056(5) Uiso 0.7 1 d . . P H 1
C6 C 1.1708(14) 0.2172(5) 0.7166(13) 0.061(6) Uiso 0.7 1 d . . P H 1
H6A H 1.1062 0.2072 0.6842 0.092 Uiso 0.7 1 calc R U P H 1
H6B H 1.2372 0.2030 0.6972 0.092 Uiso 0.7 1 calc R U P H 1
H6C H 1.1600 0.2132 0.7809 0.092 Uiso 0.7 1 calc R U P H 1
O4 O 1.1845(13) 0.2604(5) 0.6978(11) 0.073(5) Uiso 0.7 1 d . . P H 1
C5A C 1.253(4) 0.2754(14) 0.749(11) 0.045(16) Uiso 0.3 1 d . . P H 2
O3A O 1.333(3) 0.2563(10) 0.715(2) 0.037(8) Uiso 0.3 1 d . . P H 2
C6A C 1.193(4) 0.2181(12) 0.824(3) 0.055(11) Uiso 0.3 1 d . . P H 2
H6A1 H 1.1222 0.2061 0.8420 0.082 Uiso 0.3 1 calc R U P H 2
H6A2 H 1.2330 0.2001 0.7849 0.082 Uiso 0.3 1 calc R U P H 2
H6A3 H 1.2374 0.2233 0.8778 0.082 Uiso 0.3 1 calc R U P H 2
O4A O 1.1678(16) 0.2618(6) 0.7691(16) 0.018(6) Uiso 0.3 1 d . . P H 2
C38 C 0.533(2) 0.4346(12) 0.300(3) 0.072(10) Uani 0.5 1 d . . P E 1
H38A H 0.4939 0.4131 0.2680 0.086 Uiso 0.5 1 calc R U P E 1
H38B H 0.5116 0.4326 0.3636 0.086 Uiso 0.5 1 calc R U P E 1

loop_
_atom_site_aniso_label
_atom_site_aniso_U_11
_atom_site_aniso_U_22
_atom_site_aniso_U_33
_atom_site_aniso_U_23
_atom_site_aniso_U_13
_atom_site_aniso_U_12
Pt 0.03127(17) 0.02903(16) 0.0433(2) 0.0017(8) 0.0003(9) -0.00274(13)
Ir 0.02665(16) 0.03522(17) 0.0414(2) 0.0009(9) -0.0001(9) -0.00352(13)
P1 0.041(6) 0.033(5) 0.027(4) 0.008(3) -0.003(3) -0.011(3)
P2 0.035(4) 0.030(4) 0.026(3) 0.009(3) -0.003(3) -0.005(3)
P3 0.021(4) 0.034(5) 0.058(6) -0.004(4) 0.002(4) -0.001(3)
P4 0.026(4) 0.032(4) 0.063(5) 0.011(3) 0.005(4) -0.002(3)
C2 0.054(6) 0.060(6) 0.022(10) -0.008(10) -0.010(11) 0.014(5)
O2 0.034(4) 0.178(9) 0.056(5) 0.037(18) 0.001(15) 0.042(5)
C1 0.038(5) 0.043(5) 0.049(7) 0.025(14) -0.010(16) -0.003(4)
O1 0.076(5) 0.043(4) 0.078(6) 0.016(16) 0.012(18) 0.017(4)
C7 0.032(14) 0.032(12) 0.027(11) -0.008(8) -0.004(9) -0.005(10)
C8 0.031(15) 0.051(15) 0.067(17) -0.037(11) 0.002(11) 0.003(11)
C3 0.031(4) 0.034(4) 0.053(7) -0.018(15) -0.020(14) 0.007(4)
C4 0.035(4) 0.039(4) 0.045(8) -0.012(14) -0.009(14) 0.006(4)
C10 0.061(14) 0.037(13) 0.055(18) 0.003(12) -0.010(13) -0.030(11)
C11 0.094(17) 0.040(12) 0.056(13) 0.004(10) 0.033(12) -0.013(11)
C12 0.11(2) 0.022(10) 0.15(3) 0.014(13) -0.03(2) -0.025(12)
C13 0.24(3) 0.091(14) 0.17(3) 0.092(16) -0.14(2) -0.117(18)
C14 0.20(2) 0.106(15) 0.127(19) 0.075(14) -0.104(17) -0.132(16)
C15 0.114(16) 0.077(12) 0.099(16) 0.049(12) -0.064(13) -0.066(12)
C20 0.031(16) 0.085(18) 0.015(12) -0.009(11) -0.006(10) 0.007(12)
C21 0.082(18) 0.084(18) 0.025(14) 0.001(12) 0.019(12) -0.025(15)
C22 0.063(16) 0.10(2) 0.062(18) -0.050(15) 0.020(13) 0.020(15)
C23 0.074(19) 0.09(2) 0.10(2) -0.040(18) -0.045(16) 0.024(17)
C24 0.06(2) 0.063(19) 0.06(2) -0.019(15) -0.005(15) -0.003(15)
C25 0.057(17) 0.022(10) 0.051(18) -0.011(11) -0.006(13) 0.005(10)
C40 0.034(12) 0.016(8) 0.031(11) 0.017(7) -0.011(9) -0.015(7)
C41 0.046(14) 0.060(14) 0.035(14) -0.007(11) -0.018(11) 0.003(10)
C42 0.12(2) 0.10(2) 0.028(13) -0.004(12) -0.035(12) -0.016(16)
C43 0.09(2) 0.071(15) 0.042(13) -0.046(11) 0.007(13) -0.006(14)
C44 0.071(17) 0.017(8) 0.062(17) -0.004(9) 0.002(14) 0.010(9)
C45 0.054(15) 0.045(15) 0.051(15) -0.021(11) 0.028(12) -0.006(12)
C50 0.049(13) 0.051(15) 0.062(19) -0.030(13) 0.020(12) -0.011(11)
C51 0.046(11) 0.039(10) 0.067(13) -0.021(9) 0.033(9) -0.006(9)
C52 0.12(3) 0.12(2) 0.071(19) -0.070(17) 0.048(18) -0.030(19)
C53 0.17(2) 0.129(18) 0.14(2) -0.091(18) 0.042(19) -0.095(18)
C54 0.084(12) 0.110(16) 0.088(16) -0.016(12) -0.012(11) -0.038(11)
C55 0.064(11) 0.080(13) 0.087(14) -0.040(10) 0.005(9) -0.041(9)
C60 0.026(15) 0.023(10) 0.062(17) -0.011(10) 0.000(12) -0.011(9)
C65 0.032(15) 0.09(2) 0.06(2) -0.011(17) 0.003(13) -0.006(14)
C64 0.08(2) 0.051(18) 0.10(3) 0.008(18) 0.019(19) 0.023(16)
C63 0.051(15) 0.078(19) 0.08(2) 0.027(16) -0.027(13) 0.015(14)
C62 0.051(14) 0.10(2) 0.070(19) -0.026(15) 0.015(13) -0.023(14)
C61 0.019(10) 0.060(14) 0.08(2) 0.010(14) 0.008(11) 0.008(10)
C80 0.035(14) 0.088(18) 0.059(16) 0.042(12) -0.003(12) 0.011(12)
C81 0.073(19) 0.064(16) 0.060(19) -0.004(13) -0.001(14) -0.035(14)
C82 0.064(14) 0.070(14) 0.086(18) 0.048(12) -0.036(12) -0.009(11)
C83 0.062(19) 0.055(13) 0.13(3) 0.005(14) 0.013(16) 0.012(12)
C84 0.07(2) 0.090(19) 0.10(3) 0.019(17) 0.004(19) -0.036(15)
C85 0.064(17) 0.040(15) 0.057(16) -0.022(12) 0.029(12) -0.011(12)
Cl23 0.093(6) 0.110(7) 0.092(7) 0.015(6) 0.000(5) -0.003(5)
Cl24 0.38(4) 0.35(4) 0.20(3) 0.00(2) -0.01(2) -0.12(3)
Cl21 0.142(7) 0.180(9) 0.079(8) 0.044(15) 0.016(13) -0.051(6)
Cl22 0.251(15) 0.128(8) 0.101(9) -0.013(15) -0.087(16) 0.082(10)
Cl31 0.090(7) 0.098(6) 0.15(2) -0.043(10) -0.015(10) 0.020(6)
Cl32 0.080(7) 0.119(10) 0.187(19) -0.021(9) -0.059(9) 0.018(7)
Cl33 0.117(13) 0.43(3) 0.109(15) 0.15(2) -0.031(13) -0.140(17)
Cl34 0.26(3) 0.155(15) 0.14(2) 0.081(14) -0.065(17) -0.054(15)
P10 0.095(2) 0.0540(16) 0.0394(17) 0.018(5) 0.014(6) -0.0088(15)
C38 0.029(14) 0.08(2) 0.10(2) 0.041(18) -0.002(14) -0.009(14)

loop_
_atom_type_symbol
_atom_type_description
_atom_type_scat_dispersion_real
_atom_type_scat_dispersion_imag
_atom_type_scat_source
C C 0.0033 0.0016 'International Tables Vol C Tables 4.2.6.8 and 6.1.1.4'
H H 0.0000 0.0000 'International Tables Vol C Tables 4.2.6.8 and 6.1.1.4'
O O 0.0106 0.0060 'International Tables Vol C Tables 4.2.6.8 and 6.1.1.4'
F F 0.0171 0.0103 'International Tables Vol C Tables 4.2.6.8 and 6.1.1.4'
P P 0.1023 0.0942 'International Tables Vol C Tables 4.2.6.8 and 6.1.1.4'
Ir Ir -1.4442 7.9887 'International Tables Vol C Tables 4.2.6.8 and 6.1.1.4'
Pt Pt -1.7033 8.3905 'International Tables Vol C Tables 4.2.6.8 and 6.1.1.4'
Cl Cl 0.1484 0.1585 'International Tables Vol C Tables 4.2.6.8 and 6.1.1.4'

loop_
_geom_angle_atom_site_label_1
_geom_angle_atom_site_label_2
_geom_angle_atom_site_label_3
_geom_angle
C1 Pt C3 170.6(3)
C1 Pt P4 99.8(10)
C3 Pt P4 81.7(9)
C1 Pt P2 95.7(10)
C3 Pt P2 84.8(9)
P4 Pt P2 161.07(8)
C1 Pt Ir 101.7(2)
C3 Pt Ir 68.8(2)
P4 Pt Ir 93.7(2)
P2 Pt Ir 93.9(2)
C2 Ir C4 174.3(14)
C2 Ir P3 90.6(11)
C4 Ir P3 84.0(11)
C2 Ir P1 96.4(11)
C4 Ir P1 89.0(11)
P3 Ir P1 173.03(8)
C2 Ir Pt 118.1(3)
C4 Ir Pt 63.9(2)
P3 Ir Pt 88.1(2)
P1 Ir Pt 88.32(19)
C20 P1 C10 108.3(8)
C20 P1 C7 102.8(9)
C10 P1 C7 102.8(9)
C20 P1 Ir 117.5(6)
C10 P1 Ir 112.1(6)
C7 P1 Ir 112.0(8)
C40 P2 C7 109.7(9)
C40 P2 C30 99.2(9)
C7 P2 C30 103.3(11)
C40 P2 C30A 107.3(10)
C7 P2 C30A 108.3(11)
C40 P2 Pt 118.1(5)
C7 P2 Pt 108.7(8)
C30 P2 Pt 116.5(8)
C30A P2 Pt 104.1(8)
C50 P3 C60 100.0(8)
C50 P3 C8 102.9(9)
C60 P3 C8 102.4(11)
C50 P3 Ir 115.2(6)
C60 P3 Ir 116.6(7)
C8 P3 Ir 117.2(10)
C70 P4 C8 101.6(11)
C70A P4 C8 100.6(12)
C70 P4 C80 101.2(9)
C70A P4 C80 96.2(10)
C8 P4 C80 106.4(11)
C70 P4 Pt 113.8(8)
C70A P4 Pt 119.1(9)
C8 P4 Pt 113.3(9)
C80 P4 Pt 118.5(6)
O2 C2 Ir 171(3)
O1 C1 Pt 171.8(15)
P2 C7 P1 117.9(13)
P3 C8 P4 112.1(13)
C4 C3 Pt 108.8(6)
C3 C4 C5 117.2(10)
C3 C4 C5A 128(2)
C3 C4 Ir 118.5(6)
C5 C4 Ir 124.2(9)
C5A C4 Ir 113(2)
C11 C10 C15 120.0
C11 C10 P1 123.7(8)
C15 C10 P1 116.2(8)
C12 C11 C10 120.0
C13 C12 C11 120.0
C12 C13 C14 120.0
C13 C14 C15 120.0
C14 C15 C10 120.0
C21 C20 C25 120.0
C21 C20 P1 121.5(8)
C25 C20 P1 118.5(8)
C22 C21 C20 120.0
C23 C22 C21 120.0
C22 C23 C24 120.0
C25 C24 C23 120.0
C24 C25 C20 120.0
C31 C30 C35 120.0
C31 C30 P2 118.4(12)
C35 C30 P2 121.5(12)
C30 C31 C32 120.0
C31 C32 C33 120.0
C34 C33 C32 120.0
C33 C34 C35 120.0
C34 C35 C30 120.0
C31A C30A C35A 120.0
C31A C30A P2 118.0(12)
C35A C30A P2 122.0(12)
C32A C31A C30A 120.0
C31A C32A C33A 120.0
C32A C33A C34A 120.0
C35A C34A C33A 120.0
C34A C35A C30A 120.0
C41 C40 C45 120.0
C41 C40 P2 121.8(8)
C45 C40 P2 117.8(8)
C42 C41 C40 120.0
C43 C42 C41 120.0
C42 C43 C44 120.0
C45 C44 C43 120.0
C44 C45 C40 120.0
C51 C50 C55 120.0
C51 C50 P3 124.0(9)
C55 C50 P3 115.6(8)
C50 C51 C52 120.0
C53 C52 C51 120.0
C52 C53 C54 120.0
C55 C54 C53 120.0
C54 C55 C50 120.0
C65 C60 C61 120.0
C65 C60 P3 119.9(10)
C61 C60 P3 119.9(10)
C64 C65 C60 120.0
C65 C64 C63 120.0
C64 C63 C62 120.0
C61 C62 C63 120.0
C62 C61 C60 120.0
C71 C70 C75 120.0
C71 C70 P4 122.5(12)
C75 C70 P4 117.3(12)
C72 C71 C70 120.0
C73 C72 C71 120.0
C72 C73 C74 120.0
C75 C74 C73 120.0
C74 C75 C70 120.0
C71A C70A C75A 120.0
C71A C70A P4 124.1(15)
C75A C70A P4 115.9(15)
C72A C71A C70A 120.0
C71A C72A C73A 120.0
C74A C73A C72A 120.0
C73A C74A C75A 120.0
C74A C75A C70A 120.0
C81 C80 C85 120.0
C81 C80 P4 123.9(10)
C85 C80 P4 116.0(10)
C80 C81 C82 120.0
C83 C82 C81 120.0
C82 C83 C84 120.0
C83 C84 C85 120.0
C84 C85 C80 120.0
Cl24 C29 Cl23 115.6(15)
Cl21 C28 Cl22 109.9(13)
Cl34 C39 Cl33 98(6)
F11 P10 F13 97.3(10)
F3 P10 F1 95.7(9)
F3 P10 F6 87.9(10)
F1 P10 F6 92.0(12)
F3 P10 F5 98.4(9)
F1 P10 F5 92.2(11)
F6 P10 F5 172.0(12)
F11 P10 F15 97.1(9)
F13 P10 F15 94.8(8)
F3 P10 F2 89.1(9)
F1 P10 F2 175.2(11)
F6 P10 F2 88.4(11)
F5 P10 F2 86.8(10)
F11 P10 F16 172.4(11)
F13 P10 F16 87.5(10)
F15 P10 F16 88.4(11)
F3 P10 F4 176.2(11)
F1 P10 F4 86.7(9)
F6 P10 F4 89.1(10)
F5 P10 F4 84.4(9)
F2 P10 F4 88.5(8)
F11 P10 F12 88.1(9)
F13 P10 F12 89.2(8)
F15 P10 F12 173.0(11)
F16 P10 F12 86.0(9)
F11 P10 F14 92.3(11)
F13 P10 F14 169.4(10)
F15 P10 F14 88.4(9)
F16 P10 F14 82.5(10)
F12 P10 F14 86.7(8)
O3 C5 O4 118.8(19)
O3 C5 C4 131.5(18)
O4 C5 C4 108.8(18)
C5 O4 C6 113.4(16)
O4A C5A O3A 125(5)
O4A C5A C4 119(4)
O3A C5A C4 115(6)
C5A O4A C6A 108(4)
Cl31 C38 Cl32 118(2)

loop_
_geom_bond_atom_site_label_1
_geom_bond_atom_site_label_2
_geom_bond_distance
Pt C1 1.948(10)
Pt C3 2.069(7)
Pt P4 2.292(9)
Pt P2 2.352(7)
Pt Ir 3.0047(4)
Ir C2 1.888(10)
Ir C4 2.088(8)
Ir P3 2.278(9)
Ir P1 2.315(8)
P1 C20 1.823(13)
P1 C10 1.825(12)
P1 C7 1.85(3)
P2 C40 1.754(12)
P2 C7 1.78(2)
P2 C30 1.831(17)
P2 C30A 1.838(18)
P3 C50 1.810(13)
P3 C60 1.832(14)
P3 C8 1.84(3)
P4 C70 1.826(17)
P4 C70A 1.83(2)
P4 C8 1.87(3)
P4 C80 1.898(14)
C2 O2 1.123(11)
C1 O1 1.099(9)
C3 C4 1.339(11)
C4 C5 1.48(2)
C4 C5A 1.55(5)
C10 C11 1.3900
C10 C15 1.3900
C11 C12 1.3900
C12 C13 1.3900
C13 C14 1.3900
C14 C15 1.3900
C20 C21 1.3900
C20 C25 1.3900
C21 C22 1.3900
C22 C23 1.3900
C23 C24 1.3900
C24 C25 1.3900
C30 C31 1.3900
C30 C35 1.3900
C31 C32 1.3900
C32 C33 1.3900
C33 C34 1.3900
C34 C35 1.3900
C30A C31A 1.3900
C30A C35A 1.3900
C31A C32A 1.3900
C32A C33A 1.3900
C33A C34A 1.3900
C34A C35A 1.3900
C40 C41 1.3900
C40 C45 1.3900
C41 C42 1.3900
C42 C43 1.3900
C43 C44 1.3900
C44 C45 1.3900
C50 C51 1.3900
C50 C55 1.3900
C51 C52 1.3900
C52 C53 1.3900
C53 C54 1.3900
C54 C55 1.3900
C60 C65 1.3900
C60 C61 1.3900
C65 C64 1.3900
C64 C63 1.3900
C63 C62 1.3900
C62 C61 1.3900
C70 C71 1.3900
C70 C75 1.3900
C71 C72 1.3900
C72 C73 1.3900
C73 C74 1.3900
C74 C75 1.3900
C70A C71A 1.3900
C70A C75A 1.3900
C71A C72A 1.3900
C72A C73A 1.3900
C73A C74A 1.3900
C74A C75A 1.3900
C80 C81 1.3900
C80 C85 1.3900
C81 C82 1.3900
C82 C83 1.3900
C83 C84 1.3900
C84 C85 1.3900
C29 Cl24 1.65(2)
C29 Cl23 1.73(2)
C28 Cl21 1.47(2)
C28 Cl22 2.02(2)
Cl31 C38 1.33(4)
Cl32 C38 1.82(3)
C39 Cl34 1.40(10)
C39 Cl33 2.21(11)
P10 F11 1.481(15)
P10 F3 1.515(11)
P10 F13 1.529(14)
P10 F1 1.529(14)
P10 F6 1.555(16)
P10 F5 1.559(15)
P10 F15 1.561(13)
P10 F2 1.599(14)
P10 F16 1.607(15)
P10 F4 1.614(11)
P10 F12 1.636(11)
P10 F14 1.641(14)
C5 O3 1.20(2)
C5 O4 1.42(3)
C6 O4 1.50(2)
C5A O4A 1.17(7)
C5A O3A 1.28(9)
C6A O4A 1.72(5)
